data_4118985
loop_
_publ_author_name
'Yoshitaka Aramaki'
'Hideki Omiya'
'Makoto Yamashita'
'Koji Nakabayashi'
'Shin-ichi Ohkoshi'
'Kyoko Nozaki'

_publ_section_title
;
 Synthesis and Characterization of B-Heterocyclic \p-Radical and Its
 Reactivity as a Boryl Radical
;
_journal_name_full 'Journal of the American Chemical Society'
_journal_page_first 19989
_journal_page_last 19992
_journal_paper_doi 10.1021/ja3094372
_journal_volume 134
_journal_year 2012
_chemical_formula_sum 'C35 H53 B F2 N2'
_chemical_formula_weight 550.60
_chemical_name_systematic
; 
 ? 
;
_space_group_IT_number 14
_symmetry_cell_setting monoclinic
_symmetry_space_group_name_Hall '-P 2yn'
_symmetry_space_group_name_H-M 'P 1 21/n 1'
_atom_sites_solution_hydrogens geom
_atom_sites_solution_primary direct
_atom_sites_solution_secondary difmap
_audit_creation_method SHELXL-97
_cell_angle_alpha 90.0000
_cell_angle_beta 98.9292(15)
_cell_angle_gamma 90.0000
_cell_formula_units_Z 4
_cell_length_a 8.334(4)
_cell_length_b 16.431(7)
_cell_length_c 23.614(10)
_cell_measurement_reflns_used 8661
_cell_measurement_temperature 103.15
_cell_measurement_theta_max 27.4835
_cell_measurement_theta_min 3.0132
_cell_volume 3194(2)
_computing_cell_refinement 'RIGAKU CrystalClear'
_computing_data_collection 'RIGAKU CrystalClear'
_computing_data_reduction 'RIGAKU CrystalClear'
_computing_molecular_graphics ORTEP-III
_computing_structure_refinement 'SHELXL-97 (Sheldrick, 1997)'
_computing_structure_solution SIR-97
_diffrn_ambient_temperature 103(2)
_diffrn_detector_area_resol_mean 7.31
_diffrn_measured_fraction_theta_full 0.978
_diffrn_measured_fraction_theta_max 0.978
_diffrn_measurement_device_type 'RIGAKU/MSC Meacury CCD'
_diffrn_measurement_method 'omega scans'
_diffrn_radiation_monochromator graphite
_diffrn_radiation_source 'fine-focus sealed tube'
_diffrn_radiation_type MoK\a
_diffrn_radiation_wavelength 0.71070
_diffrn_reflns_av_R_equivalents 0.0536
_diffrn_reflns_av_sigmaI/netI 0.0475
_diffrn_reflns_limit_h_max 9
_diffrn_reflns_limit_h_min -9
_diffrn_reflns_limit_k_max 19
_diffrn_reflns_limit_k_min -18
_diffrn_reflns_limit_l_max 28
_diffrn_reflns_limit_l_min -24
_diffrn_reflns_number 20183
_diffrn_reflns_theta_full 24.99
_diffrn_reflns_theta_max 24.99
_diffrn_reflns_theta_min 3.02
_exptl_absorpt_coefficient_mu 0.073
_exptl_absorpt_correction_type none
_exptl_crystal_colour Colorless
_exptl_crystal_density_diffrn 1.145
_exptl_crystal_description Prism
_exptl_crystal_F_000 1200
_exptl_crystal_size_max 0.60
_exptl_crystal_size_mid 0.40
_exptl_crystal_size_min 0.15
_refine_diff_density_max 0.231
_refine_diff_density_min -0.258
_refine_diff_density_rms 0.042
_refine_ls_extinction_method none
_refine_ls_goodness_of_fit_ref 1.151
_refine_ls_hydrogen_treatment mixed
_refine_ls_matrix_type full
_refine_ls_number_parameters 379
_refine_ls_number_reflns 5498
_refine_ls_number_restraints 0
_refine_ls_restrained_S_all 1.151
_refine_ls_R_factor_all 0.0710
_refine_ls_R_factor_gt 0.0571
_refine_ls_shift/su_max 0.001
_refine_ls_shift/su_mean 0.000
_refine_ls_structure_factor_coef Fsqd
_refine_ls_weighting_details 'calc w=1/[\s^2^(Fo^2^)+(0.0540P)^2^+0.6762P] where P=(Fo^2^+2Fc^2^)/3'
_refine_ls_weighting_scheme calc
_refine_ls_wR_factor_gt 0.1232
_refine_ls_wR_factor_ref 0.1306
_reflns_number_gt 4695
_reflns_number_total 5498
_reflns_threshold_expression >2sigma(I)
_cod_data_source_file ja3094372_si_002_1.cif
_cod_data_source_block 2
_cod_database_code 4118985

loop_
_symmetry_equiv_pos_as_xyz
'x, y, z'
'-x+1/2, y+1/2, -z+1/2'
'-x, -y, -z'
'x-1/2, -y-1/2, z-1/2'

loop_
_atom_site_label
_atom_site_type_symbol
_atom_site_fract_x
_atom_site_fract_y
_atom_site_fract_z
_atom_site_U_iso_or_equiv
_atom_site_adp_type
_atom_site_occupancy
_atom_site_symmetry_multiplicity
_atom_site_calc_flag
_atom_site_refinement_flags
B1 B 0.5900(3) 0.23569(13) 0.31201(9) 0.0180(5) Uani 1 1 d .
N1 N 0.71876(18) 0.24096(9) 0.36763(6) 0.0163(3) Uani 1 1 d .
C1 C 0.8775(2) 0.24323(11) 0.36558(8) 0.0188(4) Uani 1 1 d .
C2 C 0.9287(2) 0.23323(12) 0.31270(8) 0.0212(4) Uani 1 1 d .
C3 C 0.8315(2) 0.21155(11) 0.26136(8) 0.0175(4) Uani 1 1 d .
N2 N 0.67137(18) 0.20839(9) 0.25992(6) 0.0154(3) Uani 1 1 d .
C4 C 1.0181(2) 0.25430(12) 0.41637(8) 0.0227(5) Uani 1 1 d .
C5 C 1.1351(3) 0.18167(14) 0.41587(9) 0.0355(6) Uani 1 1 d .
H2 H 1.0745 0.1307 0.4167 0.053 Uiso 1 1 calc R
H3 H 1.2199 0.1845 0.4496 0.053 Uiso 1 1 calc R
H4 H 1.1852 0.1836 0.3810 0.053 Uiso 1 1 calc R
C6 C 1.1066(3) 0.33358(14) 0.40555(9) 0.0350(6) Uani 1 1 d .
H5 H 1.1994 0.3414 0.4360 0.052 Uiso 1 1 calc R
H6 H 1.0316 0.3796 0.4053 0.052 Uiso 1 1 calc R
H7 H 1.1449 0.3303 0.3684 0.052 Uiso 1 1 calc R
C7 C 0.9776(2) 0.26006(13) 0.47747(8) 0.0268(5) Uani 1 1 d .
H8 H 0.9238 0.2098 0.4867 0.040 Uiso 1 1 calc R
H9 H 0.9051 0.3064 0.4800 0.040 Uiso 1 1 calc R
H10 H 1.0780 0.2676 0.5046 0.040 Uiso 1 1 calc R
C8 C 0.9286(2) 0.19198(11) 0.21188(8) 0.0199(4) Uani 1 1 d .
C9 C 1.0558(3) 0.12634(13) 0.23353(9) 0.0301(5) Uani 1 1 d .
H11 H 1.0008 0.0781 0.2456 0.045 Uiso 1 1 calc R
H12 H 1.1312 0.1477 0.2661 0.045 Uiso 1 1 calc R
H13 H 1.1162 0.1115 0.2026 0.045 Uiso 1 1 calc R
C10 C 1.0170(3) 0.27028(13) 0.19900(9) 0.0295(5) Uani 1 1 d .
H14 H 1.0893 0.2879 0.2336 0.044 Uiso 1 1 calc R
H15 H 0.9371 0.3131 0.1869 0.044 Uiso 1 1 calc R
H16 H 1.0810 0.2599 0.1683 0.044 Uiso 1 1 calc R
C11 C 0.8363(2) 0.16078(12) 0.15471(8) 0.0215(4) Uani 1 1 d .
H17 H 0.9136 0.1490 0.1285 0.032 Uiso 1 1 calc R
H18 H 0.7592 0.2024 0.1378 0.032 Uiso 1 1 calc R
H19 H 0.7770 0.1110 0.1614 0.032 Uiso 1 1 calc R
C12 C 0.6482(2) 0.24631(11) 0.42018(8) 0.0160(4) Uani 1 1 d .
C13 C 0.6038(2) 0.32262(11) 0.43947(8) 0.0186(4) Uani 1 1 d .
C14 C 0.5319(2) 0.32446(12) 0.48903(8) 0.0202(4) Uani 1 1 d .
H20 H 0.4990 0.3752 0.5028 0.024 Uiso 1 1 calc R
C15 C 0.5077(2) 0.25420(12) 0.51849(8) 0.0215(4) Uani 1 1 d .
H21 H 0.4601 0.2570 0.5525 0.026 Uiso 1 1 calc R
C16 C 0.5523(2) 0.18003(12) 0.49876(8) 0.0210(4) Uani 1 1 d .
H22 H 0.5356 0.1320 0.5195 0.025 Uiso 1 1 calc R
C17 C 0.6213(2) 0.17426(11) 0.44894(8) 0.0185(4) Uani 1 1 d .
C18 C 0.6338(2) 0.40293(11) 0.41060(8) 0.0219(4) Uani 1 1 d .
H23 H 0.6936 0.3908 0.3780 0.026 Uiso 1 1 calc R
C19 C 0.7381(3) 0.46170(12) 0.45150(9) 0.0314(5) Uani 1 1 d .
H24 H 0.6789 0.4772 0.4826 0.047 Uiso 1 1 calc R
H25 H 0.7619 0.5105 0.4304 0.047 Uiso 1 1 calc R
H26 H 0.8401 0.4349 0.4676 0.047 Uiso 1 1 calc R
C20 C 0.4740(2) 0.44503(12) 0.38627(9) 0.0262(5) Uani 1 1 d .
H27 H 0.4085 0.4086 0.3591 0.039 Uiso 1 1 calc R
H28 H 0.4972 0.4952 0.3666 0.039 Uiso 1 1 calc R
H29 H 0.4139 0.4583 0.4176 0.039 Uiso 1 1 calc R
C21 C 0.6647(2) 0.09000(11) 0.42906(8) 0.0237(5) Uani 1 1 d .
H30 H 0.7125 0.0965 0.3930 0.028 Uiso 1 1 calc R
C22 C 0.7903(3) 0.04691(12) 0.47335(9) 0.0307(5) Uani 1 1 d .
H31 H 0.8924 0.0776 0.4784 0.046 Uiso 1 1 calc R
H32 H 0.8093 -0.0082 0.4599 0.046 Uiso 1 1 calc R
H33 H 0.7496 0.0438 0.5101 0.046 Uiso 1 1 calc R
C23 C 0.5123(3) 0.03744(12) 0.41551(9) 0.0304(5) Uani 1 1 d .
H34 H 0.4650 0.0291 0.4505 0.046 Uiso 1 1 calc R
H35 H 0.5412 -0.0153 0.4005 0.046 Uiso 1 1 calc R
H36 H 0.4332 0.0649 0.3868 0.046 Uiso 1 1 calc R
C24 C 0.5567(2) 0.18557(11) 0.20919(7) 0.0155(4) Uani 1 1 d .
C25 C 0.5089(2) 0.10405(11) 0.20223(8) 0.0172(4) Uani 1 1 d .
C26 C 0.4036(2) 0.08277(12) 0.15256(8) 0.0207(4) Uani 1 1 d .
H37 H 0.3720 0.0275 0.1464 0.025 Uiso 1 1 calc R
C27 C 0.3448(2) 0.14060(12) 0.11234(8) 0.0230(5) Uani 1 1 d .
H38 H 0.2747 0.1250 0.0785 0.028 Uiso 1 1 calc R
C28 C 0.3878(2) 0.22111(12) 0.12134(8) 0.0208(4) Uani 1 1 d .
H39 H 0.3436 0.2606 0.0939 0.025 Uiso 1 1 calc R
C29 C 0.4942(2) 0.24595(11) 0.16951(8) 0.0168(4) Uani 1 1 d .
C30 C 0.5657(2) 0.03753(11) 0.24549(8) 0.0206(4) Uani 1 1 d .
H40 H 0.6341 0.0631 0.2794 0.025 Uiso 1 1 calc R
C31 C 0.6676(3) -0.02723(12) 0.22101(10) 0.0319(5) Uani 1 1 d .
H41 H 0.6053 -0.0502 0.1860 0.048 Uiso 1 1 calc R
H42 H 0.6953 -0.0706 0.2493 0.048 Uiso 1 1 calc R
H43 H 0.7675 -0.0024 0.2120 0.048 Uiso 1 1 calc R
C32 C 0.4204(3) -0.00313(12) 0.26583(9) 0.0262(5) Uani 1 1 d .
H44 H 0.3524 0.0384 0.2801 0.039 Uiso 1 1 calc R
H45 H 0.4588 -0.0416 0.2967 0.039 Uiso 1 1 calc R
H46 H 0.3566 -0.0323 0.2338 0.039 Uiso 1 1 calc R
C33 C 0.5398(2) 0.33534(11) 0.17573(8) 0.0206(4) Uani 1 1 d .
H47 H 0.6242 0.3412 0.2105 0.025 Uiso 1 1 calc R
C34 C 0.6118(3) 0.36795(13) 0.12421(9) 0.0309(5) Uani 1 1 d .
H48 H 0.7003 0.3323 0.1167 0.046 Uiso 1 1 calc R
H49 H 0.6540 0.4230 0.1327 0.046 Uiso 1 1 calc R
H50 H 0.5271 0.3694 0.0904 0.046 Uiso 1 1 calc R
C35 C 0.3949(3) 0.38761(12) 0.18441(9) 0.0274(5) Uani 1 1 d .
H51 H 0.3101 0.3829 0.1508 0.041 Uiso 1 1 calc R
H52 H 0.4290 0.4446 0.1895 0.041 Uiso 1 1 calc R
H53 H 0.3520 0.3690 0.2186 0.041 Uiso 1 1 calc R
F1 F 0.47067(13) 0.18017(7) 0.32041(5) 0.0256(3) Uani 1 1 d .
F2 F 0.51872(14) 0.31129(7) 0.30086(5) 0.0258(3) Uani 1 1 d .
H54 H 1.041(2) 0.2377(10) 0.3116(8) 0.013(5) Uiso 1 1 d .

loop_
_atom_site_aniso_label
_atom_site_aniso_U_11
_atom_site_aniso_U_22
_atom_site_aniso_U_33
_atom_site_aniso_U_23
_atom_site_aniso_U_13
_atom_site_aniso_U_12
B1 0.0152(11) 0.0247(12) 0.0140(11) -0.0007(9) 0.0016(9) 0.0009(9)
N1 0.0154(8) 0.0213(8) 0.0120(8) 0.0006(6) 0.0013(6) -0.0002(6)
C1 0.0172(10) 0.0210(10) 0.0173(10) -0.0001(8) -0.0002(8) -0.0005(8)
C2 0.0118(10) 0.0332(11) 0.0188(11) -0.0010(8) 0.0034(8) -0.0030(8)
C3 0.0191(10) 0.0184(10) 0.0153(10) 0.0021(8) 0.0032(8) -0.0009(8)
N2 0.0145(8) 0.0189(8) 0.0124(8) 0.0007(6) 0.0010(6) -0.0011(6)
C4 0.0170(10) 0.0355(12) 0.0149(10) -0.0009(8) 0.0001(8) -0.0017(9)
C5 0.0248(12) 0.0585(15) 0.0213(12) -0.0002(10) -0.0028(9) 0.0099(11)
C6 0.0290(12) 0.0522(15) 0.0215(11) -0.0018(10) -0.0031(9) -0.0168(11)
C7 0.0231(11) 0.0377(12) 0.0176(11) -0.0015(9) -0.0028(8) -0.0033(9)
C8 0.0204(10) 0.0232(10) 0.0166(10) -0.0022(8) 0.0041(8) -0.0005(8)
C9 0.0234(11) 0.0397(13) 0.0264(12) -0.0039(10) 0.0014(9) 0.0084(10)
C10 0.0313(12) 0.0364(12) 0.0239(12) -0.0066(9) 0.0134(9) -0.0126(10)
C11 0.0237(11) 0.0246(10) 0.0174(10) -0.0009(8) 0.0070(8) 0.0008(8)
C12 0.0127(9) 0.0237(10) 0.0107(9) -0.0010(7) -0.0013(7) -0.0018(8)
C13 0.0167(10) 0.0229(10) 0.0146(10) -0.0011(8) -0.0025(8) -0.0008(8)
C14 0.0186(10) 0.0248(10) 0.0155(10) -0.0051(8) -0.0022(8) 0.0012(8)
C15 0.0195(10) 0.0323(11) 0.0122(10) -0.0015(8) 0.0010(8) -0.0008(9)
C16 0.0204(10) 0.0263(11) 0.0156(10) 0.0032(8) 0.0009(8) -0.0021(8)
C17 0.0181(10) 0.0231(10) 0.0126(9) 0.0006(8) -0.0029(8) 0.0006(8)
C18 0.0241(11) 0.0220(10) 0.0194(10) -0.0006(8) 0.0024(8) -0.0002(8)
C19 0.0352(13) 0.0254(11) 0.0325(13) -0.0002(9) 0.0022(10) -0.0045(10)
C20 0.0310(12) 0.0232(10) 0.0241(11) 0.0035(9) 0.0035(9) 0.0028(9)
C21 0.0311(12) 0.0212(10) 0.0190(11) 0.0023(8) 0.0049(9) 0.0023(9)
C22 0.0358(13) 0.0273(11) 0.0293(12) 0.0025(9) 0.0063(10) 0.0074(10)
C23 0.0455(14) 0.0218(11) 0.0221(12) 0.0007(9) -0.0002(10) -0.0042(10)
C24 0.0140(9) 0.0219(10) 0.0105(9) -0.0007(7) 0.0012(7) 0.0002(8)
C25 0.0162(10) 0.0205(10) 0.0160(10) -0.0006(8) 0.0054(8) 0.0017(8)
C26 0.0203(10) 0.0214(10) 0.0201(10) -0.0039(8) 0.0023(8) -0.0018(8)
C27 0.0239(11) 0.0293(11) 0.0147(10) -0.0030(8) -0.0009(8) -0.0022(9)
C28 0.0211(10) 0.0253(10) 0.0157(10) 0.0042(8) 0.0014(8) 0.0034(8)
C29 0.0169(10) 0.0217(10) 0.0122(9) 0.0004(8) 0.0033(7) 0.0012(8)
C30 0.0240(10) 0.0181(10) 0.0181(10) 0.0009(8) -0.0019(8) 0.0008(8)
C31 0.0337(13) 0.0244(11) 0.0384(14) 0.0059(10) 0.0077(10) 0.0060(9)
C32 0.0332(12) 0.0221(10) 0.0230(11) 0.0037(9) 0.0034(9) -0.0010(9)
C33 0.0247(11) 0.0208(10) 0.0158(10) 0.0024(8) 0.0013(8) 0.0006(8)
C34 0.0370(13) 0.0275(11) 0.0287(12) 0.0082(9) 0.0066(10) -0.0026(10)
C35 0.0323(12) 0.0221(11) 0.0271(12) 0.0014(9) 0.0025(9) 0.0031(9)
F1 0.0194(6) 0.0413(7) 0.0162(6) -0.0032(5) 0.0034(5) -0.0098(5)
F2 0.0289(7) 0.0312(7) 0.0160(6) -0.0013(5) -0.0005(5) 0.0125(5)

loop_
_atom_type_symbol
_atom_type_description
_atom_type_scat_dispersion_real
_atom_type_scat_dispersion_imag
_atom_type_scat_source
C C 0.0033 0.0016 'International Tables Vol C Tables 4.2.6.8 and 6.1.1.4'
H H 0.0000 0.0000 'International Tables Vol C Tables 4.2.6.8 and 6.1.1.4'
B B 0.0013 0.0007 'International Tables Vol C Tables 4.2.6.8 and 6.1.1.4'
N N 0.0061 0.0033 'International Tables Vol C Tables 4.2.6.8 and 6.1.1.4'
F F 0.0171 0.0103 'International Tables Vol C Tables 4.2.6.8 and 6.1.1.4'

loop_
_geom_angle_atom_site_label_1
_geom_angle_atom_site_label_2
_geom_angle_atom_site_label_3
_geom_angle
F2 B1 F1 108.73(16)
F2 B1 N2 109.52(15)
F1 B1 N2 109.45(15)
F2 B1 N1 109.17(15)
F1 B1 N1 109.28(15)
N2 B1 N1 110.66(15)
C1 N1 C12 124.36(15)
C1 N1 B1 121.78(15)
C12 N1 B1 113.81(14)
N1 C1 C2 118.33(17)
N1 C1 C4 127.62(17)
C2 C1 C4 114.03(17)
C1 C2 C3 126.33(18)
C1 C2 H54 117.3(11)
C3 C2 H54 116.2(11)
N2 C3 C2 118.47(17)
N2 C3 C8 127.56(16)
C2 C3 C8 113.96(16)
C3 N2 C24 123.84(15)
C3 N2 B1 121.70(15)
C24 N2 B1 114.30(14)
C7 C4 C6 106.56(16)
C7 C4 C5 106.65(16)
C6 C4 C5 109.55(18)
C7 C4 C1 118.91(16)
C6 C4 C1 107.15(16)
C5 C4 C1 107.81(16)
C4 C5 H2 109.5
C4 C5 H3 109.5
H2 C5 H3 109.5
C4 C5 H4 109.5
H2 C5 H4 109.5
H3 C5 H4 109.5
C4 C6 H5 109.5
C4 C6 H6 109.5
H5 C6 H6 109.5
C4 C6 H7 109.5
H5 C6 H7 109.5
H6 C6 H7 109.5
C4 C7 H8 109.5
C4 C7 H9 109.5
H8 C7 H9 109.5
C4 C7 H10 109.5
H8 C7 H10 109.5
H9 C7 H10 109.5
C11 C8 C10 107.21(16)
C11 C8 C9 106.43(15)
C10 C8 C9 108.96(17)
C11 C8 C3 118.82(16)
C10 C8 C3 107.29(15)
C9 C8 C3 107.85(16)
C8 C9 H11 109.5
C8 C9 H12 109.5
H11 C9 H12 109.5
C8 C9 H13 109.5
H11 C9 H13 109.5
H12 C9 H13 109.5
C8 C10 H14 109.5
C8 C10 H15 109.5
H14 C10 H15 109.5
C8 C10 H16 109.5
H14 C10 H16 109.5
H15 C10 H16 109.5
C8 C11 H17 109.5
C8 C11 H18 109.5
H17 C11 H18 109.5
C8 C11 H19 109.5
H17 C11 H19 109.5
H18 C11 H19 109.5
C17 C12 C13 121.90(17)
C17 C12 N1 118.58(16)
C13 C12 N1 119.48(16)
C14 C13 C12 117.42(17)
C14 C13 C18 118.58(17)
C12 C13 C18 123.98(17)
C15 C14 C13 121.38(18)
C15 C14 H20 119.3
C13 C14 H20 119.3
C16 C15 C14 120.15(18)
C16 C15 H21 119.9
C14 C15 H21 119.9
C15 C16 C17 121.03(18)
C15 C16 H22 119.5
C17 C16 H22 119.5
C16 C17 C12 118.09(17)
C16 C17 C21 118.14(17)
C12 C17 C21 123.77(17)
C13 C18 C20 111.41(16)
C13 C18 C19 112.30(16)
C20 C18 C19 109.04(16)
C13 C18 H23 108.0
C20 C18 H23 108.0
C19 C18 H23 108.0
C18 C19 H24 109.5
C18 C19 H25 109.5
H24 C19 H25 109.5
C18 C19 H26 109.5
H24 C19 H26 109.5
H25 C19 H26 109.5
C18 C20 H27 109.5
C18 C20 H28 109.5
H27 C20 H28 109.5
C18 C20 H29 109.5
H27 C20 H29 109.5
H28 C20 H29 109.5
C17 C21 C23 110.44(17)
C17 C21 C22 112.27(16)
C23 C21 C22 109.83(16)
C17 C21 H30 108.1
C23 C21 H30 108.1
C22 C21 H30 108.1
C21 C22 H31 109.5
C21 C22 H32 109.5
H31 C22 H32 109.5
C21 C22 H33 109.5
H31 C22 H33 109.5
H32 C22 H33 109.5
C21 C23 H34 109.5
C21 C23 H35 109.5
H34 C23 H35 109.5
C21 C23 H36 109.5
H34 C23 H36 109.5
H35 C23 H36 109.5
C25 C24 C29 121.82(17)
C25 C24 N2 118.67(16)
C29 C24 N2 119.49(16)
C26 C25 C24 117.93(17)
C26 C25 C30 118.29(16)
C24 C25 C30 123.77(17)
C27 C26 C25 121.09(18)
C27 C26 H37 119.5
C25 C26 H37 119.5
C28 C27 C26 119.93(18)
C28 C27 H38 120.0
C26 C27 H38 120.0
C27 C28 C29 121.70(18)
C27 C28 H39 119.2
C29 C28 H39 119.2
C28 C29 C24 117.42(17)
C28 C29 C33 118.77(16)
C24 C29 C33 123.78(17)
C25 C30 C32 110.31(16)
C25 C30 C31 112.29(16)
C32 C30 C31 109.21(16)
C25 C30 H40 108.3
C32 C30 H40 108.3
C31 C30 H40 108.3
C30 C31 H41 109.5
C30 C31 H42 109.5
H41 C31 H42 109.5
C30 C31 H43 109.5
H41 C31 H43 109.5
H42 C31 H43 109.5
C30 C32 H44 109.5
C30 C32 H45 109.5
H44 C32 H45 109.5
C30 C32 H46 109.5
H44 C32 H46 109.5
H45 C32 H46 109.5
C29 C33 C35 111.51(16)
C29 C33 C34 112.58(16)
C35 C33 C34 109.04(16)
C29 C33 H47 107.8
C35 C33 H47 107.8
C34 C33 H47 107.8
C33 C34 H48 109.5
C33 C34 H49 109.5
H48 C34 H49 109.5
C33 C34 H50 109.5
H48 C34 H50 109.5
H49 C34 H50 109.5
C33 C35 H51 109.5
C33 C35 H52 109.5
H51 C35 H52 109.5
C33 C35 H53 109.5
H51 C35 H53 109.5
H52 C35 H53 109.5

loop_
_geom_bond_atom_site_label_1
_geom_bond_atom_site_label_2
_geom_bond_distance
B1 F2 1.385(2)
B1 F1 1.386(2)
B1 N2 1.560(3)
B1 N1 1.564(3)
N1 C1 1.332(2)
N1 C12 1.456(2)
C1 C2 1.391(3)
C1 C4 1.552(3)
C2 C3 1.396(3)
C2 H54 0.95(2)
C3 N2 1.331(2)
C3 C8 1.554(3)
N2 C24 1.461(2)
C4 C7 1.535(3)
C4 C6 1.537(3)
C4 C5 1.542(3)
C5 H2 0.9800
C5 H3 0.9800
C5 H4 0.9800
C6 H5 0.9800
C6 H6 0.9800
C6 H7 0.9800
C7 H8 0.9800
C7 H9 0.9800
C7 H10 0.9800
C8 C11 1.535(3)
C8 C10 1.536(3)
C8 C9 1.543(3)
C9 H11 0.9800
C9 H12 0.9800
C9 H13 0.9800
C10 H14 0.9800
C10 H15 0.9800
C10 H16 0.9800
C11 H17 0.9800
C11 H18 0.9800
C11 H19 0.9800
C12 C17 1.400(3)
C12 C13 1.403(3)
C13 C14 1.395(3)
C13 C18 1.524(3)
C14 C15 1.379(3)
C14 H20 0.9500
C15 C16 1.376(3)
C15 H21 0.9500
C16 C17 1.391(3)
C16 H22 0.9500
C17 C21 1.523(3)
C18 C20 1.532(3)
C18 C19 1.536(3)
C18 H23 1.0000
C19 H24 0.9800
C19 H25 0.9800
C19 H26 0.9800
C20 H27 0.9800
C20 H28 0.9800
C20 H29 0.9800
C21 C23 1.528(3)
C21 C22 1.534(3)
C21 H30 1.0000
C22 H31 0.9800
C22 H32 0.9800
C22 H33 0.9800
C23 H34 0.9800
C23 H35 0.9800
C23 H36 0.9800
C24 C25 1.400(3)
C24 C29 1.408(3)
C25 C26 1.396(3)
C25 C30 1.521(3)
C26 C27 1.379(3)
C26 H37 0.9500
C27 C28 1.378(3)
C27 H38 0.9500
C28 C29 1.391(3)
C28 H39 0.9500
C29 C33 1.519(3)
C30 C32 1.525(3)
C30 C31 1.530(3)
C30 H40 1.0000
C31 H41 0.9800
C31 H42 0.9800
C31 H43 0.9800
C32 H44 0.9800
C32 H45 0.9800
C32 H46 0.9800
C33 C35 1.522(3)
C33 C34 1.534(3)
C33 H47 1.0000
C34 H48 0.9800
C34 H49 0.9800
C34 H50 0.9800
C35 H51 0.9800
C35 H52 0.9800
C35 H53 0.9800

loop_
_geom_torsion_atom_site_label_1
_geom_torsion_atom_site_label_2
_geom_torsion_atom_site_label_3
_geom_torsion_atom_site_label_4
_geom_torsion
F2 B1 N1 C1 -104.01(19)
F1 B1 N1 C1 137.19(17)
N2 B1 N1 C1 16.6(2)
F2 B1 N1 C12 73.68(19)
F1 B1 N1 C12 -45.1(2)
N2 B1 N1 C12 -165.71(14)
C12 N1 C1 C2 176.70(16)
B1 N1 C1 C2 -5.9(3)
C12 N1 C1 C4 -2.0(3)
B1 N1 C1 C4 175.48(17)
N1 C1 C2 C3 -7.9(3)
C4 C1 C2 C3 170.97(18)
C1 C2 C3 N2 8.0(3)
C1 C2 C3 C8 -170.86(18)
C2 C3 N2 C24 -179.18(16)
C8 C3 N2 C24 -0.5(3)
C2 C3 N2 B1 5.6(3)
C8 C3 N2 B1 -175.68(17)
F2 B1 N2 C3 103.96(19)
F1 B1 N2 C3 -136.93(17)
N1 B1 N2 C3 -16.4(2)
F2 B1 N2 C24 -71.67(19)
F1 B1 N2 C24 47.4(2)
N1 B1 N2 C24 167.93(14)
N1 C1 C4 C7 2.8(3)
C2 C1 C4 C7 -175.87(18)
N1 C1 C4 C6 -117.9(2)
C2 C1 C4 C6 63.4(2)
N1 C1 C4 C5 124.2(2)
C2 C1 C4 C5 -54.5(2)
N2 C3 C8 C11 -3.6(3)
C2 C3 C8 C11 175.18(17)
N2 C3 C8 C10 118.1(2)
C2 C3 C8 C10 -63.2(2)
N2 C3 C8 C9 -124.7(2)
C2 C3 C8 C9 54.1(2)
C1 N1 C12 C17 -90.5(2)
B1 N1 C12 C17 91.93(19)
C1 N1 C12 C13 91.8(2)
B1 N1 C12 C13 -85.9(2)
C17 C12 C13 C14 0.3(3)
N1 C12 C13 C14 178.02(16)
C17 C12 C13 C18 178.50(17)
N1 C12 C13 C18 -3.8(3)
C12 C13 C14 C15 1.0(3)
C18 C13 C14 C15 -177.27(17)
C13 C14 C15 C16 -1.0(3)
C14 C15 C16 C17 -0.4(3)
C15 C16 C17 C12 1.6(3)
C15 C16 C17 C21 -178.84(17)
C13 C12 C17 C16 -1.6(3)
N1 C12 C17 C16 -179.34(16)
C13 C12 C17 C21 178.89(17)
N1 C12 C17 C21 1.2(3)
C14 C13 C18 C20 -66.1(2)
C12 C13 C18 C20 115.8(2)
C14 C13 C18 C19 56.6(2)
C12 C13 C18 C19 -121.6(2)
C16 C17 C21 C23 62.0(2)
C12 C17 C21 C23 -118.6(2)
C16 C17 C21 C22 -61.0(2)
C12 C17 C21 C22 118.5(2)
C3 N2 C24 C25 93.1(2)
B1 N2 C24 C25 -91.43(19)
C3 N2 C24 C29 -88.5(2)
B1 N2 C24 C29 87.0(2)
C29 C24 C25 C26 3.8(3)
N2 C24 C25 C26 -177.85(16)
C29 C24 C25 C30 -176.50(17)
N2 C24 C25 C30 1.9(3)
C24 C25 C26 C27 -1.8(3)
C30 C25 C26 C27 178.46(17)
C25 C26 C27 C28 -1.1(3)
C26 C27 C28 C29 2.1(3)
C27 C28 C29 C24 -0.2(3)
C27 C28 C29 C33 178.27(17)
C25 C24 C29 C28 -2.8(3)
N2 C24 C29 C28 178.82(16)
C25 C24 C29 C33 178.85(17)
N2 C24 C29 C33 0.5(3)
C26 C25 C30 C32 -58.1(2)
C24 C25 C30 C32 122.13(19)
C26 C25 C30 C31 63.9(2)
C24 C25 C30 C31 -115.8(2)
C28 C29 C33 C35 66.9(2)
C24 C29 C33 C35 -114.7(2)
C28 C29 C33 C34 -56.0(2)
C24 C29 C33 C34 122.3(2)
